data_7232309
loop_
_publ_author_name
'Fan, Yanru'
'Li, Xiao'
'Gao, Kuan'
'Liu, Yu'
'Meng, Xiangru'
'Wu, Jie'
'Hou, Hongwei'

_publ_section_title
;
 Co(ii)-cluster-based metal--organic frameworks as efficient heterogeneous
 catalysts for selective oxidation of arylalkanes
;
_journal_issue 10
_journal_name_full CrystEngComm
_journal_page_first 1666
_journal_paper_doi 10.1039/C8CE02151A
_journal_volume 21
_journal_year 2019
_chemical_formula_sum 'C90 H92 Co5 N10 O28'
_chemical_formula_weight 2056.38
_space_group_crystal_system monoclinic
_space_group_IT_number 14
_space_group_name_Hall '-P 2yn'
_space_group_name_H-M_alt 'P 1 21/n 1'
_symmetry_space_group_name_Hall '-P 2yn'
_symmetry_space_group_name_H-M 'P 1 21/n 1'
_atom_sites_solution_hydrogens mixed
_audit_creation_method SHELXL-2014/7
_audit_update_record
;
2018-12-03 deposited with the CCDC.
2019-02-04 downloaded from the CCDC.
;
_cell_angle_alpha 90
_cell_angle_beta 103.2750(10)
_cell_angle_gamma 90
_cell_formula_units_Z 2
_cell_length_a 14.7342(5)
_cell_length_b 12.3434(4)
_cell_length_c 25.1181(9)
_cell_measurement_reflns_used 9944
_cell_measurement_temperature 293(2)
_cell_measurement_theta_max 27.42
_cell_measurement_theta_min 2.21
_cell_volume 4446.2(3)
_computing_cell_refinement 'Bruker SAINT'
_computing_data_collection 'Bruker D8 VENTURE'
_computing_data_reduction "'Bruker SAINT"
_computing_structure_refinement 'SHELXL-2014/7 (Sheldrick, 2018)'
_computing_structure_solution 'SHELXS-97 (Sheldrick, 2008)'
_diffrn_ambient_temperature 293(2)
_diffrn_measured_fraction_theta_full 0.999
_diffrn_measured_fraction_theta_max 0.997
_diffrn_measurement_device_type 'Bruker D8 VENTURE PHOTON'
_diffrn_measurement_method '\f and \w scans'
_diffrn_radiation_type MoK\a
_diffrn_radiation_wavelength 0.71073
_diffrn_reflns_av_R_equivalents 0.0487
_diffrn_reflns_av_unetI/netI 0.0296
_diffrn_reflns_Laue_measured_fraction_full 0.999
_diffrn_reflns_Laue_measured_fraction_max 0.997
_diffrn_reflns_limit_h_max 19
_diffrn_reflns_limit_h_min -19
_diffrn_reflns_limit_k_max 16
_diffrn_reflns_limit_k_min -16
_diffrn_reflns_limit_l_max 31
_diffrn_reflns_limit_l_min -32
_diffrn_reflns_number 90092
_diffrn_reflns_point_group_measured_fraction_full 0.999
_diffrn_reflns_point_group_measured_fraction_max 0.997
_diffrn_reflns_theta_full 25.242
_diffrn_reflns_theta_max 27.595
_diffrn_reflns_theta_min 2.177
_diffrn_source 'fine-focus sealed tube'
_exptl_absorpt_coefficient_mu 1.001
_exptl_absorpt_correction_type multi-scan
_exptl_absorpt_process_details 'SADABS(Bruker 2000)'
_exptl_crystal_colour purple
_exptl_crystal_density_diffrn 1.536
_exptl_crystal_description block
_exptl_crystal_F_000 2122
_exptl_crystal_size_max 0.300
_exptl_crystal_size_mid 0.280
_exptl_crystal_size_min 0.210
_exptl_transmission_factor_max 0.7456
_exptl_transmission_factor_min 0.6637
_refine_diff_density_max 0.761
_refine_diff_density_min -0.694
_refine_diff_density_rms 0.066
_refine_ls_extinction_method none
_refine_ls_goodness_of_fit_ref 1.026
_refine_ls_hydrogen_treatment mixed
_refine_ls_matrix_type full
_refine_ls_number_parameters 713
_refine_ls_number_reflns 10270
_refine_ls_number_restraints 132
_refine_ls_restrained_S_all 1.090
_refine_ls_R_factor_all 0.0538
_refine_ls_R_factor_gt 0.0357
_refine_ls_shift/su_max 0.002
_refine_ls_shift/su_mean 0.000
_refine_ls_structure_factor_coef Fsqd
_refine_ls_weighting_details 'w=1/[\s^2^(Fo^2^)+(0.0460P)^2^+3.4432P] where P=(Fo^2^+2Fc^2^)/3'
_refine_ls_weighting_scheme calc
_refine_ls_wR_factor_gt 0.0856
_refine_ls_wR_factor_ref 0.0941
_reflns_Friedel_coverage 0.000
_reflns_number_gt 8144
_reflns_number_total 10270
_reflns_threshold_expression 'I > 2\s(I)'
_cod_data_source_file c8ce02151a2.cif
_cod_data_source_block 1
_cod_depositor_comments 'Adding full bibliography for 7232309--7232311.cif.'
_cod_database_code 7232309
_shelx_shelxl_version_number 2014/7
_shelx_space_group_comment
;
The symmetry employed for this shelxl refinement is uniquely defined
by the following loop, which should always be used as a source of
symmetry information in preference to the above space-group names.
They are only intended as comments.
;
_shelx_estimated_absorpt_t_min 0.753
_shelx_estimated_absorpt_t_max 0.817

loop_
_space_group_symop_operation_xyz
'x, y, z'
'-x+1/2, y+1/2, -z+1/2'
'-x, -y, -z'
'x-1/2, -y-1/2, z-1/2'

loop_
_atom_site_label
_atom_site_type_symbol
_atom_site_fract_x
_atom_site_fract_y
_atom_site_fract_z
_atom_site_U_iso_or_equiv
_atom_site_adp_type
_atom_site_occupancy
_atom_site_site_symmetry_order
_atom_site_calc_flag
_atom_site_refinement_flags_posn
_atom_site_refinement_flags_adp
_atom_site_refinement_flags_occupancy
Co1 Co 0.83878(2) 0.07635(2) 0.57166(2) 0.02129(8) Uani 1 1 d . . .
Co2 Co 1.0000 0.0000 0.5000 0.01798(9) Uani 1 2 d S . P
Co3 Co 0.99393(2) 1.12528(2) 0.39322(2) 0.02133(8) Uani 1 1 d . . .
O1 O 0.23882(10) 0.05389(12) 0.42669(7) 0.0283(3) Uani 1 1 d . . .
O2 O 0.12532(12) 0.17162(16) 0.39364(9) 0.0476(5) Uani 1 1 d . . .
O3 O 0.75281(11) 0.17154(14) 0.52320(7) 0.0328(4) Uani 1 1 d . . .
O4 O 0.85635(11) 0.27465(15) 0.49454(8) 0.0401(4) Uani 1 1 d . . .
O5 O 0.85847(10) 1.00113(13) 0.46644(6) 0.0283(3) Uani 1 1 d . . .
O6 O 0.85781(10) 1.09501(13) 0.39037(6) 0.0291(4) Uani 1 1 d . . .
O7 O 0.50718(12) 1.34018(15) 0.16750(8) 0.0410(4) Uani 1 1 d . . .
O8 O 0.35242(11) 1.34287(14) 0.14262(7) 0.0345(4) Uani 1 1 d . . .
O9 O 0.99118(13) -0.17160(13) 0.52024(7) 0.0248(3) Uani 1 1 d . . .
H9A H 1.032(2) -0.200(3) 0.5114(12) 0.046(9) Uiso 1 1 d . . .
H9B H 0.945(2) -0.204(3) 0.5076(13) 0.053(10) Uiso 1 1 d . . .
O10 O 0.96668(10) 0.02897(12) 0.57302(6) 0.0195(3) Uani 1 1 d . . .
H10 H 0.996(2) 0.068(2) 0.5918(11) 0.032(8) Uiso 1 1 d . . .
O11 O 0.97607(16) 1.05908(18) 0.31479(8) 0.0392(4) Uani 1 1 d . . .
H11A H 0.976(2) 0.996(3) 0.3199(14) 0.057(11) Uiso 1 1 d . . .
H11B H 0.930(3) 1.075(3) 0.2957(15) 0.062(12) Uiso 1 1 d . . .
O12 O 0.95771(13) 1.28235(14) 0.36337(8) 0.0412(4) Uani 1 1 d . . .
N1 N 0.46803(12) 0.41710(14) 0.34060(7) 0.0231(4) Uani 1 1 d . . .
N2 N 0.42943(11) 1.01310(14) 0.34370(7) 0.0208(4) Uani 1 1 d . . .
N3 N 0.9730(2) 1.4619(2) 0.37410(13) 0.0725(9) Uani 1 1 d . U .
C1 C 0.77495(15) 0.24428(18) 0.49320(9) 0.0279(5) Uani 1 1 d . . .
C2 C 0.69506(15) 0.29454(17) 0.45260(9) 0.0246(4) Uani 1 1 d . . .
C3 C 0.71228(16) 0.37400(19) 0.41620(10) 0.0298(5) Uani 1 1 d . . .
H3 H 0.774(2) 0.393(2) 0.4193(11) 0.040(7) Uiso 1 1 d . . .
C4 C 0.64117(16) 0.42065(19) 0.37733(10) 0.0292(5) Uani 1 1 d . . .
H4 H 0.6516(17) 0.475(2) 0.3525(10) 0.028(6) Uiso 1 1 d . . .
C5 C 0.55068(15) 0.38484(16) 0.37517(9) 0.0226(4) Uani 1 1 d . . .
C6 C 0.53168(14) 0.30324(16) 0.41061(8) 0.0210(4) Uani 1 1 d . . .
C7 C 0.60453(15) 0.25891(17) 0.44963(9) 0.0229(4) Uani 1 1 d . . .
H7 H 0.5892(15) 0.2067(18) 0.4741(9) 0.018(5) Uiso 1 1 d . . .
C8 C 0.43195(14) 0.28412(16) 0.39532(8) 0.0206(4) Uani 1 1 d . . .
C9 C 0.39587(15) 0.35799(16) 0.35254(9) 0.0223(4) Uani 1 1 d . . .
C10 C 0.30106(16) 0.36541(19) 0.32910(10) 0.0295(5) Uani 1 1 d . . .
H10A H 0.2766(17) 0.418(2) 0.3020(10) 0.029(6) Uiso 1 1 d . . .
C11 C 0.24247(16) 0.29615(19) 0.34831(10) 0.0295(5) Uani 1 1 d . . .
H11 H 0.174(2) 0.297(2) 0.3333(11) 0.044(8) Uiso 1 1 d . . .
C12 C 0.27664(15) 0.21843(17) 0.38876(9) 0.0239(4) Uani 1 1 d . . .
C13 C 0.37149(14) 0.21223(17) 0.41222(9) 0.0217(4) Uani 1 1 d . . .
H13 H 0.3934(15) 0.1591(19) 0.4406(9) 0.018(5) Uiso 1 1 d . . .
C14 C 0.45805(17) 0.49865(18) 0.29819(9) 0.0265(5) Uani 1 1 d . . .
H14A H 0.5164(18) 0.504(2) 0.2863(10) 0.030(7) Uiso 1 1 d . . .
H14B H 0.4132(18) 0.472(2) 0.2679(10) 0.029(6) Uiso 1 1 d . . .
C15 C 0.43199(14) 0.61030(17) 0.31505(9) 0.0231(4) Uani 1 1 d . . .
C16 C 0.42937(19) 0.69537(19) 0.27862(10) 0.0334(5) Uani 1 1 d . . .
H16 H 0.4441(19) 0.683(2) 0.2455(12) 0.040(8) Uiso 1 1 d . . .
C17 C 0.40772(19) 0.79871(19) 0.29239(10) 0.0330(5) Uani 1 1 d . . .
H17 H 0.4098(19) 0.853(2) 0.2694(11) 0.038(7) Uiso 1 1 d . . .
C18 C 0.38730(14) 0.82057(17) 0.34228(9) 0.0218(4) Uani 1 1 d . . .
C19 C 0.38832(17) 0.73570(19) 0.37847(9) 0.0293(5) Uani 1 1 d . . .
H19 H 0.3710(18) 0.752(2) 0.4128(11) 0.038(7) Uiso 1 1 d . . .
C20 C 0.41047(18) 0.63155(19) 0.36469(10) 0.0303(5) Uani 1 1 d . . .
H20 H 0.4165(18) 0.578(2) 0.3920(11) 0.036(7) Uiso 1 1 d . . .
C21 C 0.36328(15) 0.93452(17) 0.35653(10) 0.0233(4) Uani 1 1 d . . .
H21A H 0.3036(17) 0.9561(19) 0.3363(10) 0.023(6) Uiso 1 1 d . . .
H21B H 0.3616(17) 0.9410(19) 0.3940(11) 0.025(6) Uiso 1 1 d . . .
C22 C 0.52317(13) 1.01254(16) 0.36905(8) 0.0204(4) Uani 1 1 d . . .
C23 C 0.56889(15) 0.95771(18) 0.41599(9) 0.0258(5) Uani 1 1 d . . .
H23 H 0.5371(18) 0.914(2) 0.4346(10) 0.028(6) Uiso 1 1 d . . .
C24 C 0.66449(15) 0.97128(18) 0.43329(9) 0.0255(5) Uani 1 1 d . . .
H24 H 0.6978(17) 0.9379(19) 0.4663(10) 0.027(6) Uiso 1 1 d . . .
C25 C 0.71405(14) 1.03639(17) 0.40409(8) 0.0208(4) Uani 1 1 d . . .
C26 C 0.66740(14) 1.09272(17) 0.35794(9) 0.0214(4) Uani 1 1 d . . .
H26 H 0.7021(15) 1.1382(17) 0.3380(9) 0.014(5) Uiso 1 1 d . . .
C27 C 0.57127(14) 1.08255(16) 0.34065(8) 0.0195(4) Uani 1 1 d . . .
C28 C 0.41552(14) 1.08272(16) 0.29927(8) 0.0201(4) Uani 1 1 d . . .
C29 C 0.50169(14) 1.12946(16) 0.29625(8) 0.0206(4) Uani 1 1 d . . .
C30 C 0.50549(15) 1.20426(17) 0.25556(8) 0.0224(4) Uani 1 1 d . . .
H30 H 0.5621(17) 1.237(2) 0.2524(10) 0.026(6) Uiso 1 1 d . . .
C31 C 0.42397(15) 1.23223(17) 0.21777(9) 0.0237(4) Uani 1 1 d . . .
C32 C 0.33897(15) 1.18485(18) 0.22165(9) 0.0274(5) Uani 1 1 d . . .
H32 H 0.2817(17) 1.2055(19) 0.1959(10) 0.026(6) Uiso 1 1 d . . .
C33 C 0.33347(15) 1.11041(18) 0.26175(9) 0.0251(5) Uani 1 1 d . . .
H33 H 0.2739(17) 1.0798(19) 0.2646(10) 0.025(6) Uiso 1 1 d . . .
C34 C 0.81768(14) 1.04492(17) 0.42168(8) 0.0208(4) Uani 1 1 d . . .
C35 C 0.42850(15) 1.31086(17) 0.17281(9) 0.0263(5) Uani 1 1 d . . .
C36 C 0.9648(3) 1.3633(3) 0.39065(15) 0.0559(8) Uani 1 1 d . U .
H36 H 0.963(3) 1.361(4) 0.431(2) 0.128(18) Uiso 1 1 d . . .
C37 C 0.9828(5) 1.4768(5) 0.3186(2) 0.151(2) Uani 1 1 d . U .
H37A H 0.9847 1.4074 0.3017 0.226 Uiso 1 1 calc R U .
H37B H 1.0394 1.5155 0.3189 0.226 Uiso 1 1 calc R U .
H37C H 0.9306 1.5174 0.2983 0.226 Uiso 1 1 calc R U .
C38 C 0.9827(6) 1.5565(4) 0.4096(3) 0.152(3) Uani 1 1 d . U .
H38A H 0.9333 1.6068 0.3955 0.228 Uiso 1 1 calc R U .
H38B H 1.0417 1.5907 0.4108 0.228 Uiso 1 1 calc R U .
H38C H 0.9796 1.5346 0.4458 0.228 Uiso 1 1 calc R U .
C45 C 0.20849(15) 0.14202(18) 0.40446(9) 0.0242(4) Uani 1 1 d . . .
O13 O 0.8309(2) 0.1176(2) 0.23392(10) 0.0756(8) Uani 1 1 d . . .
N4 N 0.7635(2) 0.2819(2) 0.21663(13) 0.0661(8) Uani 1 1 d . U .
C39 C 0.8059(3) 0.2052(3) 0.24916(15) 0.0634(9) Uani 1 1 d . U .
H39 H 0.812(3) 0.229(3) 0.2920(17) 0.090(13) Uiso 1 1 d . . .
C40 C 0.7363(3) 0.3841(4) 0.2364(2) 0.1052(16) Uani 1 1 d . U .
H40A H 0.7575 0.3870 0.2754 0.158 Uiso 1 1 calc R U .
H40B H 0.6696 0.3906 0.2265 0.158 Uiso 1 1 calc R U .
H40C H 0.7637 0.4424 0.2202 0.158 Uiso 1 1 calc R U .
C41 C 0.7406(5) 0.2685(5) 0.1591(2) 0.127(2) Uani 1 1 d . U .
H41A H 0.7950 0.2813 0.1451 0.191 Uiso 1 1 calc R U .
H41B H 0.6927 0.3192 0.1430 0.191 Uiso 1 1 calc R U .
H41C H 0.7187 0.1960 0.1503 0.191 Uiso 1 1 calc R U .
O14 O 0.8513(3) 0.6881(3) 0.48860(18) 0.1297(15) Uani 1 1 d . U .
N5 N 0.7179(3) 0.6145(4) 0.49567(18) 0.0933(12) Uani 1 1 d . U .
C42 C 0.7801(5) 0.6729(6) 0.4849(3) 0.140(2) Uani 1 1 d . U .
H42 H 0.7491 0.7292 0.4637 0.168 Uiso 1 1 calc R U .
C43 C 0.6223(5) 0.6318(7) 0.4702(3) 0.203(3) Uani 1 1 d . U .
H43A H 0.5847 0.5794 0.4835 0.304 Uiso 1 1 calc R U .
H43B H 0.6043 0.7034 0.4787 0.304 Uiso 1 1 calc R U .
H43C H 0.6133 0.6244 0.4313 0.304 Uiso 1 1 calc R U .
C44 C 0.7345(7) 0.5360(6) 0.5341(3) 0.183(3) Uani 1 1 d . U .
H44A H 0.6769 0.5011 0.5357 0.275 Uiso 1 1 calc R U .
H44B H 0.7765 0.4835 0.5249 0.275 Uiso 1 1 calc R U .
H44C H 0.7619 0.5673 0.5691 0.275 Uiso 1 1 calc R U .

loop_
_atom_site_aniso_label
_atom_site_aniso_U_11
_atom_site_aniso_U_22
_atom_site_aniso_U_33
_atom_site_aniso_U_23
_atom_site_aniso_U_13
_atom_site_aniso_U_12
Co1 0.01427(14) 0.02104(15) 0.02690(15) 0.00089(11) 0.00131(11) 0.00054(11)
Co2 0.01261(18) 0.0241(2) 0.01667(18) 0.00368(15) 0.00219(14) 0.00183(14)
Co3 0.01514(14) 0.02526(15) 0.02352(15) 0.00577(11) 0.00429(11) 0.00038(11)
O1 0.0224(8) 0.0260(8) 0.0366(9) 0.0033(7) 0.0073(7) -0.0051(6)
O2 0.0200(9) 0.0478(11) 0.0765(14) 0.0235(10) 0.0143(9) -0.0005(8)
O3 0.0253(8) 0.0364(9) 0.0332(9) 0.0069(7) -0.0005(7) 0.0098(7)
O4 0.0199(8) 0.0403(10) 0.0575(12) -0.0034(9) 0.0034(8) 0.0041(7)
O5 0.0140(7) 0.0393(9) 0.0284(8) 0.0118(7) -0.0017(6) 0.0006(6)
O6 0.0157(7) 0.0419(9) 0.0281(8) 0.0098(7) 0.0020(6) -0.0013(6)
O7 0.0255(9) 0.0466(11) 0.0470(11) 0.0223(9) 0.0000(8) -0.0023(8)
O8 0.0250(8) 0.0429(10) 0.0322(9) 0.0158(7) -0.0003(7) 0.0037(7)
O9 0.0186(8) 0.0264(8) 0.0287(8) 0.0001(7) 0.0039(7) 0.0002(7)
O10 0.0158(7) 0.0230(7) 0.0187(7) -0.0008(6) 0.0021(6) -0.0004(6)
O11 0.0488(13) 0.0414(12) 0.0285(10) 0.0057(8) 0.0114(9) 0.0091(9)
O12 0.0418(10) 0.0305(10) 0.0482(11) 0.0136(8) 0.0041(8) 0.0013(8)
N1 0.0225(9) 0.0188(8) 0.0274(9) 0.0063(7) 0.0044(7) -0.0002(7)
N2 0.0149(8) 0.0200(8) 0.0258(9) 0.0013(7) 0.0011(7) -0.0010(7)
N3 0.108(2) 0.0315(13) 0.079(2) 0.0121(13) 0.0247(18) 0.0001(15)
C1 0.0233(11) 0.0261(11) 0.0317(12) -0.0053(9) 0.0010(9) 0.0054(9)
C2 0.0213(10) 0.0229(10) 0.0282(11) -0.0036(9) 0.0027(9) 0.0031(8)
C3 0.0184(11) 0.0319(12) 0.0399(13) 0.0000(10) 0.0083(10) -0.0033(9)
C4 0.0281(12) 0.0264(11) 0.0347(12) 0.0065(10) 0.0107(10) -0.0031(9)
C5 0.0236(11) 0.0173(10) 0.0266(11) 0.0005(8) 0.0054(8) 0.0009(8)
C6 0.0220(10) 0.0166(9) 0.0251(10) -0.0011(8) 0.0068(8) -0.0020(8)
C7 0.0225(11) 0.0204(10) 0.0253(11) 0.0016(8) 0.0046(8) 0.0008(8)
C8 0.0209(10) 0.0178(10) 0.0224(10) 0.0004(8) 0.0033(8) 0.0005(8)
C9 0.0244(11) 0.0185(10) 0.0244(10) 0.0018(8) 0.0064(8) -0.0009(8)
C10 0.0258(12) 0.0278(12) 0.0322(12) 0.0110(10) 0.0009(9) 0.0028(9)
C11 0.0190(11) 0.0316(12) 0.0352(12) 0.0030(10) 0.0003(9) -0.0003(9)
C12 0.0215(10) 0.0249(11) 0.0257(11) -0.0008(9) 0.0067(8) -0.0026(8)
C13 0.0219(10) 0.0201(10) 0.0232(10) 0.0033(8) 0.0051(8) 0.0003(8)
C14 0.0322(12) 0.0223(11) 0.0253(11) 0.0061(9) 0.0072(10) 0.0028(9)
C15 0.0212(10) 0.0198(10) 0.0268(11) 0.0032(8) 0.0027(8) -0.0012(8)
C16 0.0506(15) 0.0264(12) 0.0269(12) 0.0051(9) 0.0163(11) 0.0056(11)
C17 0.0503(15) 0.0217(11) 0.0298(12) 0.0083(10) 0.0148(11) 0.0024(10)
C18 0.0148(9) 0.0224(10) 0.0269(11) -0.0002(8) 0.0022(8) -0.0030(8)
C19 0.0355(13) 0.0298(12) 0.0240(11) 0.0010(9) 0.0099(10) -0.0030(10)
C20 0.0412(14) 0.0241(11) 0.0266(12) 0.0076(9) 0.0099(10) -0.0012(10)
C21 0.0163(10) 0.0244(11) 0.0296(12) 0.0000(9) 0.0060(9) -0.0017(8)
C22 0.0135(9) 0.0199(10) 0.0260(10) -0.0017(8) 0.0010(8) -0.0006(7)
C23 0.0205(11) 0.0272(11) 0.0287(11) 0.0067(9) 0.0034(9) -0.0042(9)
C24 0.0210(11) 0.0290(11) 0.0232(11) 0.0065(9) -0.0020(8) 0.0004(9)
C25 0.0155(9) 0.0231(10) 0.0217(10) -0.0005(8) -0.0002(8) -0.0004(8)
C26 0.0160(10) 0.0241(10) 0.0235(10) 0.0019(8) 0.0030(8) -0.0010(8)
C27 0.0161(10) 0.0197(10) 0.0204(10) -0.0005(8) -0.0003(8) 0.0007(8)
C28 0.0180(10) 0.0171(9) 0.0237(10) -0.0022(8) 0.0016(8) 0.0021(8)
C29 0.0165(10) 0.0206(10) 0.0224(10) -0.0022(8) -0.0003(8) 0.0003(8)
C30 0.0188(10) 0.0224(10) 0.0237(10) -0.0003(8) 0.0004(8) -0.0012(8)
C31 0.0225(11) 0.0214(10) 0.0245(10) 0.0005(8) 0.0000(8) 0.0035(8)
C32 0.0189(11) 0.0282(11) 0.0297(11) 0.0015(9) -0.0056(9) 0.0037(9)
C33 0.0160(10) 0.0259(11) 0.0304(11) -0.0004(9) -0.0009(9) -0.0011(8)
C34 0.0145(9) 0.0224(10) 0.0233(10) 0.0005(8) -0.0001(8) 0.0013(8)
C35 0.0269(12) 0.0229(11) 0.0255(11) 0.0014(9) -0.0014(9) 0.0027(9)
C36 0.075(2) 0.0391(17) 0.0542(19) 0.0144(14) 0.0165(16) 0.0104(15)
C37 0.254(7) 0.084(3) 0.125(4) 0.045(3) 0.064(5) -0.026(4)
C38 0.248(7) 0.052(3) 0.143(5) -0.012(3) 0.016(5) 0.018(4)
C45 0.0202(11) 0.0281(11) 0.0247(11) -0.0034(9) 0.0058(8) -0.0041(9)
O13 0.095(2) 0.0551(15) 0.0647(15) 0.0077(12) -0.0070(14) 0.0198(14)
N4 0.0689(19) 0.0535(16) 0.0704(19) 0.0139(14) 0.0049(15) 0.0119(14)
C39 0.063(2) 0.064(2) 0.058(2) 0.0069(17) 0.0023(17) 0.0032(17)
C40 0.087(3) 0.069(3) 0.151(5) -0.006(3) 0.012(3) 0.021(2)
C41 0.175(5) 0.115(4) 0.080(3) 0.036(3) 0.004(3) 0.032(4)
O14 0.089(2) 0.146(3) 0.168(3) -0.077(3) 0.059(2) -0.074(2)
N5 0.083(2) 0.104(3) 0.107(3) -0.065(2) 0.052(2) -0.048(2)
C42 0.141(4) 0.141(4) 0.163(4) -0.094(4) 0.090(4) -0.062(4)
C43 0.133(5) 0.253(7) 0.213(6) -0.168(5) 0.019(5) -0.005(5)
C44 0.309(8) 0.124(5) 0.139(5) -0.065(4) 0.097(5) -0.030(5)

loop_
_atom_type_symbol
_atom_type_description
_atom_type_scat_dispersion_real
_atom_type_scat_dispersion_imag
_atom_type_scat_source
C C 0.0033 0.0016 'International Tables Vol C Tables 4.2.6.8 and 6.1.1.4'
H H 0.0000 0.0000 'International Tables Vol C Tables 4.2.6.8 and 6.1.1.4'
Co Co 0.3494 0.9721 'International Tables Vol C Tables 4.2.6.8 and 6.1.1.4'
N N 0.0061 0.0033 'International Tables Vol C Tables 4.2.6.8 and 6.1.1.4'
O O 0.0106 0.0060 'International Tables Vol C Tables 4.2.6.8 and 6.1.1.4'

loop_
_geom_angle_atom_site_label_1
_geom_angle_atom_site_label_2
_geom_angle_atom_site_label_3
_geom_angle
_geom_angle_site_symmetry_1
_geom_angle_site_symmetry_3
O3 Co1 O10 132.59(7) . .
O3 Co1 O1 102.01(7) . 3_656
O10 Co1 O1 108.31(6) . 3_656
O3 Co1 O8 100.01(7) . 4_676
O10 Co1 O8 103.40(7) . 4_676
O1 Co1 O8 108.96(7) 3_656 4_676
O10 Co2 O10 180.0 . 3_756
O10 Co2 O5 93.63(6) . 3_766
O10 Co2 O5 86.37(6) 3_756 3_766
O10 Co2 O5 86.37(6) . 1_545
O10 Co2 O5 93.63(6) 3_756 1_545
O5 Co2 O5 180.0 3_766 1_545
O10 Co2 O9 94.51(6) . 3_756
O10 Co2 O9 85.49(6) 3_756 3_756
O5 Co2 O9 89.60(6) 3_766 3_756
O5 Co2 O9 90.40(6) 1_545 3_756
O10 Co2 O9 85.49(6) . .
O10 Co2 O9 94.51(6) 3_756 .
O5 Co2 O9 90.40(6) 3_766 .
O5 Co2 O9 89.60(6) 1_545 .
O9 Co2 O9 180.0 3_756 .
O2 Co3 O6 173.92(7) 1_665 .
O2 Co3 O11 91.65(9) 1_665 .
O6 Co3 O11 89.15(8) . .
O2 Co3 O12 84.55(7) 1_665 .
O6 Co3 O12 89.39(7) . .
O11 Co3 O12 93.30(8) . .
O2 Co3 O10 94.51(7) 1_665 3_766
O6 Co3 O10 91.52(6) . 3_766
O11 Co3 O10 89.40(8) . 3_766
O12 Co3 O10 177.16(7) . 3_766
O2 Co3 O9 92.47(8) 1_665 3_766
O6 Co3 O9 87.50(7) . 3_766
O11 Co3 O9 171.82(8) . 3_766
O12 Co3 O9 94.13(7) . 3_766
O10 Co3 O9 83.23(6) 3_766 3_766
C45 O1 Co1 124.35(14) . 3_656
C45 O2 Co3 144.30(16) . 1_445
C1 O3 Co1 125.78(15) . .
C34 O5 Co2 126.47(14) . 1_565
C34 O6 Co3 132.56(13) . .
C35 O8 Co1 125.53(16) . 4_575
Co2 O9 Co3 88.87(6) . 3_766
Co2 O9 H9A 106(2) . .
Co3 O9 H9A 119(2) 3_766 .
Co2 O9 H9B 120(2) . .
Co3 O9 H9B 114(2) 3_766 .
H9A O9 H9B 108(3) . .
Co1 O10 Co2 117.71(7) . .
Co1 O10 Co3 116.70(7) . 3_766
Co2 O10 Co3 95.89(6) . 3_766
Co1 O10 H10 103(2) . .
Co2 O10 H10 118(2) . .
Co3 O10 H10 105(2) 3_766 .
Co3 O11 H11A 104(2) . .
Co3 O11 H11B 113(3) . .
H11A O11 H11B 109(4) . .
C36 O12 Co3 125.5(2) . .
C9 N1 C5 108.86(17) . .
C9 N1 C14 125.09(18) . .
C5 N1 C14 126.04(18) . .
C22 N2 C28 108.76(17) . .
C22 N2 C21 122.77(17) . .
C28 N2 C21 127.29(17) . .
C36 N3 C37 117.7(4) . .
C36 N3 C38 123.9(4) . .
C37 N3 C38 118.0(4) . .
O4 C1 O3 125.1(2) . .
O4 C1 C2 119.5(2) . .
O3 C1 C2 115.4(2) . .
C7 C2 C3 120.1(2) . .
C7 C2 C1 119.9(2) . .
C3 C2 C1 120.0(2) . .
C4 C3 C2 122.0(2) . .
C4 C3 H3 121.6(17) . .
C2 C3 H3 116.4(17) . .
C3 C4 C5 117.3(2) . .
C3 C4 H4 123.1(15) . .
C5 C4 H4 119.6(15) . .
N1 C5 C4 129.1(2) . .
N1 C5 C6 109.12(18) . .
C4 C5 C6 121.8(2) . .
C7 C6 C5 119.49(19) . .
C7 C6 C8 133.99(19) . .
C5 C6 C8 106.51(18) . .
C6 C7 C2 119.3(2) . .
C6 C7 H7 117.6(13) . .
C2 C7 H7 123.1(13) . .
C13 C8 C9 119.15(19) . .
C13 C8 C6 134.74(19) . .
C9 C8 C6 106.09(18) . .
N1 C9 C10 128.61(19) . .
N1 C9 C8 109.38(18) . .
C10 C9 C8 122.0(2) . .
C11 C10 C9 117.4(2) . .
C11 C10 H10A 120.7(15) . .
C9 C10 H10A 121.8(15) . .
C10 C11 C12 121.9(2) . .
C10 C11 H11 121.4(16) . .
C12 C11 H11 116.7(16) . .
C13 C12 C11 120.2(2) . .
C13 C12 C45 121.66(19) . .
C11 C12 C45 118.10(19) . .
C12 C13 C8 119.21(19) . .
C12 C13 H13 118.8(13) . .
C8 C13 H13 121.9(13) . .
N1 C14 C15 114.55(19) . .
N1 C14 H14A 109.0(15) . .
C15 C14 H14A 108.6(15) . .
N1 C14 H14B 106.6(15) . .
C15 C14 H14B 111.5(15) . .
H14A C14 H14B 106(2) . .
C20 C15 C16 118.3(2) . .
C20 C15 C14 123.38(19) . .
C16 C15 C14 118.3(2) . .
C17 C16 C15 120.5(2) . .
C17 C16 H16 120.0(18) . .
C15 C16 H16 119.5(18) . .
C16 C17 C18 121.3(2) . .
C16 C17 H17 119.5(18) . .
C18 C17 H17 119.1(18) . .
C17 C18 C19 118.4(2) . .
C17 C18 C21 120.5(2) . .
C19 C18 C21 121.0(2) . .
C18 C19 C20 120.3(2) . .
C18 C19 H19 117.5(16) . .
C20 C19 H19 122.2(16) . .
C15 C20 C19 121.1(2) . .
C15 C20 H20 121.2(16) . .
C19 C20 H20 117.4(16) . .
N2 C21 C18 111.12(17) . .
N2 C21 H21A 106.2(14) . .
C18 C21 H21A 111.9(14) . .
N2 C21 H21B 109.4(15) . .
C18 C21 H21B 111.9(15) . .
H21A C21 H21B 106(2) . .
N2 C22 C23 129.13(19) . .
N2 C22 C27 109.21(17) . .
C23 C22 C27 121.64(18) . .
C24 C23 C22 117.8(2) . .
C24 C23 H23 121.1(16) . .
C22 C23 H23 121.1(16) . .
C23 C24 C25 121.3(2) . .
C23 C24 H24 120.2(15) . .
C25 C24 H24 118.4(15) . .
C26 C25 C24 120.40(19) . .
C26 C25 C34 119.19(19) . .
C24 C25 C34 120.41(18) . .
C27 C26 C25 119.27(19) . .
C27 C26 H26 120.7(13) . .
C25 C26 H26 120.0(13) . .
C26 C27 C22 119.48(18) . .
C26 C27 C29 134.0(2) . .
C22 C27 C29 106.55(17) . .
N2 C28 C33 129.89(19) . .
N2 C28 C29 109.15(17) . .
C33 C28 C29 120.95(19) . .
C30 C29 C28 120.01(18) . .
C30 C29 C27 133.68(19) . .
C28 C29 C27 106.31(18) . .
C29 C30 C31 119.5(2) . .
C29 C30 H30 122.1(15) . .
C31 C30 H30 118.4(15) . .
C30 C31 C32 119.5(2) . .
C30 C31 C35 119.5(2) . .
C32 C31 C35 121.00(18) . .
C33 C32 C31 122.04(19) . .
C33 C32 H32 118.2(14) . .
C31 C32 H32 119.7(14) . .
C32 C33 C28 118.0(2) . .
C32 C33 H33 121.1(14) . .
C28 C33 H33 120.8(14) . .
O6 C34 O5 124.90(18) . .
O6 C34 C25 116.61(18) . .
O5 C34 C25 118.48(18) . .
O7 C35 O8 124.2(2) . .
O7 C35 C31 118.00(19) . .
O8 C35 C31 117.8(2) . .
O12 C36 N3 126.7(3) . .
O12 C36 H36 122(3) . .
N3 C36 H36 111(3) . .
N3 C37 H37A 109.5 . .
N3 C37 H37B 109.5 . .
H37A C37 H37B 109.5 . .
N3 C37 H37C 109.5 . .
H37A C37 H37C 109.5 . .
H37B C37 H37C 109.5 . .
N3 C38 H38A 109.5 . .
N3 C38 H38B 109.5 . .
H38A C38 H38B 109.5 . .
N3 C38 H38C 109.5 . .
H38A C38 H38C 109.5 . .
H38B C38 H38C 109.5 . .
O2 C45 O1 125.5(2) . .
O2 C45 C12 116.3(2) . .
O1 C45 C12 118.12(19) . .
C39 N4 C41 121.3(4) . .
C39 N4 C40 123.1(4) . .
C41 N4 C40 115.6(4) . .
O13 C39 N4 125.0(4) . .
O13 C39 H39 125(2) . .
N4 C39 H39 110(2) . .
N4 C40 H40A 109.5 . .
N4 C40 H40B 109.5 . .
H40A C40 H40B 109.5 . .
N4 C40 H40C 109.5 . .
H40A C40 H40C 109.5 . .
H40B C40 H40C 109.5 . .
N4 C41 H41A 109.5 . .
N4 C41 H41B 109.5 . .
H41A C41 H41B 109.5 . .
N4 C41 H41C 109.5 . .
H41A C41 H41C 109.5 . .
H41B C41 H41C 109.5 . .
C42 N5 C44 123.3(7) . .
C42 N5 C43 121.3(8) . .
C44 N5 C43 115.3(6) . .
O14 C42 N5 149.1(10) . .
O14 C42 H42 105.5 . .
N5 C42 H42 105.5 . .
N5 C43 H43A 109.5 . .
N5 C43 H43B 109.5 . .
H43A C43 H43B 109.5 . .
N5 C43 H43C 109.5 . .
H43A C43 H43C 109.5 . .
H43B C43 H43C 109.5 . .
N5 C44 H44A 109.5 . .
N5 C44 H44B 109.5 . .
H44A C44 H44B 109.5 . .
N5 C44 H44C 109.5 . .
H44A C44 H44C 109.5 . .
H44B C44 H44C 109.5 . .

loop_
_geom_bond_atom_site_label_1
_geom_bond_atom_site_label_2
_geom_bond_distance
_geom_bond_site_symmetry_2
Co1 O3 1.9385(15) .
Co1 O10 1.9660(14) .
Co1 O1 1.9787(15) 3_656
Co1 O8 2.0117(16) 4_676
Co2 O10 2.0362(15) .
Co2 O10 2.0362(15) 3_756
Co2 O5 2.0621(14) 3_766
Co2 O5 2.0621(14) 1_545
Co2 O9 2.1891(16) 3_756
Co2 O9 2.1891(16) .
Co3 O2 2.0163(17) 1_665
Co3 O6 2.0251(15) .
Co3 O11 2.0929(19) .
Co3 O12 2.1028(17) .
Co3 O10 2.1107(15) 3_766
Co3 O9 2.2093(17) 3_766
O1 C45 1.257(3) .
O1 Co1 1.9787(15) 3_656
O2 C45 1.248(3) .
O2 Co3 2.0163(17) 1_445
O3 C1 1.262(3) .
O4 C1 1.250(3) .
O5 C34 1.268(2) .
O5 Co2 2.0621(14) 1_565
O6 C34 1.251(3) .
O7 C35 1.251(3) .
O8 C35 1.264(3) .
O8 Co1 2.0118(16) 4_575
O9 Co3 2.2094(17) 3_766
O9 H9A 0.78(3) .
O9 H9B 0.79(4) .
O10 Co3 2.1108(15) 3_766
O10 H10 0.74(3) .
O11 H11A 0.79(4) .
O11 H11B 0.76(4) .
O12 C36 1.203(4) .
N1 C9 1.378(3) .
N1 C5 1.382(3) .
N1 C14 1.448(3) .
N2 C22 1.382(2) .
N2 C28 1.386(3) .
N2 C21 1.463(3) .
N3 C36 1.300(4) .
N3 C37 1.446(6) .
N3 C38 1.456(6) .
C1 C2 1.503(3) .
C2 C7 1.390(3) .
C2 C3 1.403(3) .
C3 C4 1.383(3) .
C3 H3 0.92(3) .
C4 C5 1.394(3) .
C4 H4 0.95(3) .
C5 C6 1.414(3) .
C6 C7 1.389(3) .
C6 C8 1.450(3) .
C7 H7 0.95(2) .
C8 C13 1.391(3) .
C8 C9 1.416(3) .
C9 C10 1.389(3) .
C10 C11 1.378(3) .
C10 H10A 0.95(3) .
C11 C12 1.404(3) .
C11 H11 0.99(3) .
C12 C13 1.389(3) .
C12 C45 1.495(3) .
C13 H13 0.97(2) .
C14 C15 1.517(3) .
C14 H14A 0.98(3) .
C14 H14B 0.94(3) .
C15 C20 1.380(3) .
C15 C16 1.388(3) .
C16 C17 1.378(3) .
C16 H16 0.92(3) .
C17 C18 1.381(3) .
C17 H17 0.89(3) .
C18 C19 1.385(3) .
C18 C21 1.513(3) .
C19 C20 1.390(3) .
C19 H19 0.98(3) .
C20 H20 0.94(3) .
C21 H21A 0.95(2) .
C21 H21B 0.95(3) .
C22 C23 1.392(3) .
C22 C27 1.411(3) .
C23 C24 1.386(3) .
C23 H23 0.91(3) .
C24 C25 1.401(3) .
C24 H24 0.95(3) .
C25 C26 1.391(3) .
C25 C34 1.493(3) .
C26 C27 1.389(3) .
C26 H26 0.97(2) .
C27 C29 1.451(3) .
C28 C33 1.394(3) .
C28 C29 1.412(3) .
C29 C30 1.388(3) .
C30 C31 1.393(3) .
C30 H30 0.95(3) .
C31 C32 1.406(3) .
C31 C35 1.502(3) .
C32 C33 1.379(3) .
C32 H32 0.97(2) .
C33 H33 0.97(2) .
C36 H36 1.01(5) .
C37 H37A 0.9600 .
C37 H37B 0.9600 .
C37 H37C 0.9600 .
C38 H38A 0.9600 .
C38 H38B 0.9600 .
C38 H38C 0.9600 .
O13 C39 1.232(4) .
N4 C39 1.312(4) .
N4 C41 1.415(6) .
N4 C40 1.445(5) .
C39 H39 1.10(4) .
C40 H40A 0.9600 .
C40 H40B 0.9600 .
C40 H40C 0.9600 .
C41 H41A 0.9600 .
C41 H41B 0.9600 .
C41 H41C 0.9600 .
O14 C42 1.048(6) .
N5 C42 1.244(7) .
N5 C44 1.351(8) .
N5 C43 1.423(8) .
C42 H42 0.9300 .
C43 H43A 0.9600 .
C43 H43B 0.9600 .
C43 H43C 0.9600 .
C44 H44A 0.9600 .
C44 H44B 0.9600 .
C44 H44C 0.9600 .

loop_
_geom_hbond_atom_site_label_D
_geom_hbond_atom_site_label_H
_geom_hbond_atom_site_label_A
_geom_hbond_distance_DH
_geom_hbond_distance_HA
_geom_hbond_distance_DA
_geom_hbond_angle_DHA
_geom_hbond_site_symmetry_A
O9 H9A O4 0.78(3) 1.92(3) 2.681(2) 168(3) 3_756
O9 H9B O14 0.79(4) 1.90(4) 2.669(3) 165(3) 1_545
O10 H10 O7 0.74(3) 2.19(3) 2.819(2) 144(3) 4_676
O11 H11A O7 0.79(4) 1.95(4) 2.740(3) 173(3) 2_645
O11 H11B O13 0.76(4) 1.94(4) 2.688(3) 166(4) 1_565

loop_
_geom_torsion_atom_site_label_1
_geom_torsion_atom_site_label_2
_geom_torsion_atom_site_label_3
_geom_torsion_atom_site_label_4
_geom_torsion
_geom_torsion_site_symmetry_1
Co1 O3 C1 O4 -8.5(3) .
Co1 O3 C1 C2 170.27(14) .
O4 C1 C2 C7 178.0(2) .
O3 C1 C2 C7 -0.9(3) .
O4 C1 C2 C3 0.7(3) .
O3 C1 C2 C3 -178.2(2) .
C7 C2 C3 C4 1.2(4) .
C1 C2 C3 C4 178.5(2) .
C2 C3 C4 C5 -0.6(4) .
C9 N1 C5 C4 178.7(2) .
C14 N1 C5 C4 -0.6(4) .
C9 N1 C5 C6 -0.3(2) .
C14 N1 C5 C6 -179.7(2) .
C3 C4 C5 N1 -179.7(2) .
C3 C4 C5 C6 -0.8(3) .
N1 C5 C6 C7 -179.33(19) .
C4 C5 C6 C7 1.6(3) .
N1 C5 C6 C8 1.4(2) .
C4 C5 C6 C8 -177.8(2) .
C5 C6 C7 C2 -0.9(3) .
C8 C6 C7 C2 178.2(2) .
C3 C2 C7 C6 -0.4(3) .
C1 C2 C7 C6 -177.69(19) .
C7 C6 C8 C13 -2.7(4) .
C5 C6 C8 C13 176.4(2) .
C7 C6 C8 C9 179.0(2) .
C5 C6 C8 C9 -1.8(2) .
C5 N1 C9 C10 178.2(2) .
C14 N1 C9 C10 -2.5(4) .
C5 N1 C9 C8 -0.9(2) .
C14 N1 C9 C8 178.46(19) .
C13 C8 C9 N1 -176.90(19) .
C6 C8 C9 N1 1.7(2) .
C13 C8 C9 C10 3.9(3) .
C6 C8 C9 C10 -177.4(2) .
N1 C9 C10 C11 179.8(2) .
C8 C9 C10 C11 -1.2(3) .
C9 C10 C11 C12 -2.0(4) .
C10 C11 C12 C13 2.5(4) .
C10 C11 C12 C45 -176.1(2) .
C11 C12 C13 C8 0.3(3) .
C45 C12 C13 C8 178.8(2) .
C9 C8 C13 C12 -3.4(3) .
C6 C8 C13 C12 178.5(2) .
C9 N1 C14 C15 84.1(3) .
C5 N1 C14 C15 -96.6(3) .
N1 C14 C15 C20 -6.0(3) .
N1 C14 C15 C16 174.2(2) .
C20 C15 C16 C17 1.4(4) .
C14 C15 C16 C17 -178.8(2) .
C15 C16 C17 C18 -0.6(4) .
C16 C17 C18 C19 -0.5(4) .
C16 C17 C18 C21 -179.7(2) .
C17 C18 C19 C20 0.7(3) .
C21 C18 C19 C20 180.0(2) .
C16 C15 C20 C19 -1.1(4) .
C14 C15 C20 C19 179.1(2) .
C18 C19 C20 C15 0.1(4) .
C22 N2 C21 C18 -63.2(3) .
C28 N2 C21 C18 103.0(2) .
C17 C18 C21 N2 -46.9(3) .
C19 C18 C21 N2 133.8(2) .
C28 N2 C22 C23 177.7(2) .
C21 N2 C22 C23 -13.9(3) .
C28 N2 C22 C27 -0.2(2) .
C21 N2 C22 C27 168.21(18) .
N2 C22 C23 C24 -179.7(2) .
C27 C22 C23 C24 -2.0(3) .
C22 C23 C24 C25 -1.1(3) .
C23 C24 C25 C26 2.6(3) .
C23 C24 C25 C34 -176.5(2) .
C24 C25 C26 C27 -0.9(3) .
C34 C25 C26 C27 178.26(19) .
C25 C26 C27 C22 -2.2(3) .
C25 C26 C27 C29 178.7(2) .
N2 C22 C27 C26 -178.21(18) .
C23 C22 C27 C26 3.7(3) .
N2 C22 C27 C29 1.2(2) .
C23 C22 C27 C29 -176.9(2) .
C22 N2 C28 C33 -179.5(2) .
C21 N2 C28 C33 12.8(4) .
C22 N2 C28 C29 -0.9(2) .
C21 N2 C28 C29 -168.64(19) .
N2 C28 C29 C30 -178.64(18) .
C33 C28 C29 C30 0.1(3) .
N2 C28 C29 C27 1.6(2) .
C33 C28 C29 C27 -179.65(19) .
C26 C27 C29 C30 -2.1(4) .
C22 C27 C29 C30 178.6(2) .
C26 C27 C29 C28 177.6(2) .
C22 C27 C29 C28 -1.7(2) .
C28 C29 C30 C31 -0.3(3) .
C27 C29 C30 C31 179.4(2) .
C29 C30 C31 C32 0.4(3) .
C29 C30 C31 C35 -178.32(19) .
C30 C31 C32 C33 -0.4(3) .
C35 C31 C32 C33 178.4(2) .
C31 C32 C33 C28 0.2(3) .
N2 C28 C33 C32 178.4(2) .
C29 C28 C33 C32 0.0(3) .
Co3 O6 C34 O5 1.9(3) .
Co3 O6 C34 C25 -177.65(14) .
Co2 O5 C34 O6 0.1(3) 1_565
Co2 O5 C34 C25 179.68(14) 1_565
C26 C25 C34 O6 -6.6(3) .
C24 C25 C34 O6 172.6(2) .
C26 C25 C34 O5 173.8(2) .
C24 C25 C34 O5 -7.1(3) .
Co1 O8 C35 O7 12.3(3) 4_575
Co1 O8 C35 C31 -167.42(15) 4_575
C30 C31 C35 O7 7.3(3) .
C32 C31 C35 O7 -171.5(2) .
C30 C31 C35 O8 -173.0(2) .
C32 C31 C35 O8 8.2(3) .
Co3 O12 C36 N3 155.7(3) .
C37 N3 C36 O12 -5.7(7) .
C38 N3 C36 O12 -179.0(5) .
Co3 O2 C45 O1 -5.9(5) 1_445
Co3 O2 C45 C12 173.4(2) 1_445
Co1 O1 C45 O2 20.6(3) 3_656
Co1 O1 C45 C12 -158.71(15) 3_656
C13 C12 C45 O2 160.3(2) .
C11 C12 C45 O2 -21.1(3) .
C13 C12 C45 O1 -20.3(3) .
C11 C12 C45 O1 158.3(2) .
C41 N4 C39 O13 1.3(7) .
C40 N4 C39 O13 -179.3(4) .
C44 N5 C42 O14 13.0(13) .
C43 N5 C42 O14 -171.3(10) .
